data_1527985
loop_
_publ_author_name
'Revel, R.'
'Tomey, E.'
'Fruchart, D.'
'Soubeyroux, J.L.'
'Buschow, K.H.J.'
'Jacobs, T.H.'

_publ_section_title
;
 Crystal structure and magnetic properties of the ternary compound Y Fe8.6
 Ti1.1 and its hydride
;
_journal_name_full 'Journal of Alloys Compd.'
_journal_page_first 57
_journal_page_last 61
_journal_volume 202
_journal_year 1993
_chemical_formula_sum 'Fe17.2 Ti2.38 Y2'
_space_group_IT_number 127
_symmetry_space_group_name_Hall '-P 4 2ab'
_symmetry_space_group_name_H-M 'P 4/m b m'
_cell_angle_alpha 90
_cell_angle_beta 90
_cell_angle_gamma 90
_cell_formula_units_Z 1
_cell_length_a 8.209
_cell_length_b 8.209
_cell_length_c 4.814
_cell_volume 324.404
_citation_journal_id_ASTM JALCEU
_cod_data_source_file Revel_JALCEU_1993_488.cif
_cod_data_source_block Fe17.2Ti2.38Y2
_cod_original_cell_volume 324.4043
_cod_database_code 1527985

loop_
_symmetry_equiv_pos_as_xyz
x,y,z
-y,x,z
-x,-y,z
y,-x,z
x+1/2,-y+1/2,-z
y+1/2,x+1/2,-z
-x+1/2,y+1/2,-z
-y+1/2,-x+1/2,-z
-x,-y,-z
y,-x,-z
x,y,-z
-y,x,-z
-x-1/2,y-1/2,z
-y-1/2,-x-1/2,z
x-1/2,-y-1/2,z
y-1/2,x-1/2,z

loop_
_atom_site_label
_atom_site_type_symbol
_atom_site_fract_x
_atom_site_fract_y
_atom_site_fract_z
_atom_site_occupancy
_atom_site_U_iso_or_equiv
Fe3 Fe 0.3231 0.8231 0.25 0.95 0.0
Y1 Y 0 0 0 1 0.0
Ti1 Ti 0.136 0.636 0 0.57 0.0
Fe1 Fe 0 0.5 0.5 0.96 0.0
Fe2 Fe 0.2096 0.0669 0.5 0.96 0.0
